data_4000381
_journal_name_full 'Chemistry of Materials'
_journal_paper_doi 10.1021/cm035191u
_journal_year 2004
_chemical_formula_sum 'C12 H8 N3 S4'
_chemical_formula_weight 322.45
_chemical_name_common PhBPMe
_chemical_name_systematic
;
 4-Methyl-4-phenyl-bis[1,2,3]dithiazolo[4,5-b:5',4'-e]pyridin-yl
;
_space_group_IT_number 152
_symmetry_cell_setting trigonal
_symmetry_space_group_name_Hall 'P 31 2"'
_symmetry_space_group_name_H-M 'P 31 2 1'
_atom_sites_solution_hydrogens refall
_atom_sites_solution_primary direct
_atom_sites_solution_secondary difmap
_cell_angle_alpha 90.00
_cell_angle_beta 90.00
_cell_angle_gamma 120.00
_cell_formula_units_Z 3
_cell_length_a 16.182(3)
_cell_length_b 16.182(3)
_cell_length_c 4.2947(12)
_cell_measurement_reflns_used 8928
_cell_measurement_temperature 298(2)
_cell_measurement_theta_max 27.3
_cell_measurement_theta_min ?
_cell_volume 974.0(4)
_diffrn_ambient_temperature 298(2)
_diffrn_detector_area_resol_mean ?
_diffrn_measurement_device_type 'CCD area detector'
_diffrn_measurement_method 'phi and omega scans'
_diffrn_radiation_monochromator graphite
_diffrn_radiation_source 'rotation anode'
_diffrn_radiation_type MoK\a
_diffrn_radiation_wavelength 0.71073
_diffrn_reflns_av_R_equivalents 0.0621
_diffrn_reflns_av_sigmaI/netI 0.0489
_diffrn_reflns_limit_h_max 19
_diffrn_reflns_limit_h_min -21
_diffrn_reflns_limit_k_max 20
_diffrn_reflns_limit_k_min -21
_diffrn_reflns_limit_l_max 5
_diffrn_reflns_limit_l_min -5
_diffrn_reflns_number 8921
_diffrn_reflns_theta_max 27.50
_diffrn_reflns_theta_min 1.45
_diffrn_standards_decay_% ?
_diffrn_standards_interval_count ?
_diffrn_standards_interval_time ?
_diffrn_standards_number ?
_exptl_absorpt_coefficient_mu 0.718
_exptl_absorpt_correction_T_max .99
_exptl_absorpt_correction_T_min .688
_exptl_absorpt_correction_type emperical
_exptl_absorpt_process_details 'SADABS (George Sheldrick)'
_exptl_crystal_colour 'deep red'
_exptl_crystal_density_diffrn 1.649
_exptl_crystal_density_meas ?
_exptl_crystal_density_method 'not measured'
_exptl_crystal_description rod
_exptl_crystal_F_000 495
_exptl_crystal_size_max .50
_exptl_crystal_size_mid .04
_exptl_crystal_size_min .02
_refine_ls_abs_structure_details 'Flack H D (1983), Acta Cryst. A39, 876-881'
_refine_ls_abs_structure_Flack 0.02(13)
_refine_ls_extinction_coef 0.009(2)
_refine_ls_extinction_expression Fc^*^=kFc[1+0.001xFc^2^\l^3^/sin(2\q)]^-1/4^
_refine_ls_extinction_method SHELXL
_refine_ls_goodness_of_fit_ref 1.065
_refine_ls_hydrogen_treatment mixed
_refine_ls_matrix_type full
_refine_ls_number_parameters 101
_refine_ls_number_reflns 1500
_refine_ls_number_restraints 0
_refine_ls_restrained_S_all 1.065
_refine_ls_R_factor_all 0.0631
_refine_ls_R_factor_gt 0.0363
_refine_ls_shift/su_max 0.000
_refine_ls_shift/su_mean 0.000
_refine_ls_structure_factor_coef Fsqd
_refine_ls_weighting_details 'calc w=1/[\s^2^(Fo^2^)+(0.0383P)^2^+0.0032P] where P=(Fo^2^+2Fc^2^)/3'
_refine_ls_weighting_scheme calc
_refine_ls_wR_factor_gt 0.0725
_refine_ls_wR_factor_ref 0.0800
_reflns_number_gt 1145
_reflns_number_total 1500
_reflns_threshold_expression >2sigma(I)
_cod_original_sg_symbol_H-M P3(1)21
_cod_database_code 4000381

loop_
_symmetry_equiv_pos_as_xyz
'x, y, z'
'-y, x-y, z+1/3'
'-x+y, -x, z+2/3'
'y, x, -z'
'x-y, -y, -z+2/3'
'-x, -x+y, -z+1/3'

loop_
_atom_site_label
_atom_site_type_symbol
_atom_site_fract_x
_atom_site_fract_y
_atom_site_fract_z
_atom_site_U_iso_or_equiv
_atom_site_adp_type
_atom_site_occupancy
_atom_site_symmetry_multiplicity
_atom_site_calc_flag
_atom_site_refinement_flags
_atom_site_disorder_assembly
_atom_site_disorder_group
C1 C 0.49495(19) 0.0702(2) -0.0070(8) 0.0388(7) Uani 1 1 d . . .
C2 C 0.58424(19) 0.07213(19) -0.0238(8) 0.0357(7) Uani 1 1 d . . .
C3 C 0.5941(2) 0.0000 -0.1667 0.0352(9) Uani 1 2 d S . .
C4 C 0.3273(3) 0.0000 -0.1667 0.0662(15) Uani 1 2 d S . .
H4A H 0.3382 0.0612 -0.0992 0.099 Uiso 0.25 1 calc PR . .
H4B H 0.2833 -0.0485 -0.0275 0.099 Uiso 0.25 1 calc PR . .
H4C H 0.3012 -0.0127 -0.3733 0.099 Uiso 0.25 1 calc PR . .
H4D H 0.2770 -0.0612 -0.2341 0.099 Uiso 0.25 1 calc PR . .
H4E H 0.3318 0.0485 -0.3059 0.099 Uiso 0.25 1 calc PR . .
H4F H 0.3139 0.0127 0.0400 0.099 Uiso 0.25 1 calc PR . .
C5 C 0.6863(2) 0.0000 -0.1667 0.0398(10) Uani 1 2 d S . .
C6 C 0.7699(2) 0.0795(2) -0.2608(9) 0.0523(9) Uani 1 1 d . . .
H6 H 0.770(2) 0.136(2) -0.329(7) 0.046(9) Uiso 1 1 d . . .
C7 C 0.8546(2) 0.0793(3) -0.2657(12) 0.0682(13) Uani 1 1 d . . .
H7 H 0.915(3) 0.134(3) -0.347(9) 0.093(13) Uiso 1 1 d . . .
C8 C 0.8576(3) 0.0000 -0.1667 0.0756(18) Uani 1 2 d S . .
H8A H 0.9151 0.0000 -0.1667 0.091 Uiso 1 2 calc SR . .
N1 N 0.48387(18) 0.13224(18) 0.1590(7) 0.0457(7) Uani 1 1 d . . .
N2 N 0.4178(2) 0.0000 -0.1667 0.0427(9) Uani 1 2 d S . .
S1 S 0.58248(6) 0.21489(6) 0.3318(2) 0.0476(2) Uani 1 1 d . . .
S2 S 0.67640(5) 0.17197(5) 0.1577(2) 0.0467(2) Uani 1 1 d . . .

loop_
_atom_site_aniso_label
_atom_site_aniso_U_11
_atom_site_aniso_U_22
_atom_site_aniso_U_33
_atom_site_aniso_U_23
_atom_site_aniso_U_13
_atom_site_aniso_U_12
C1 0.0404(15) 0.0377(15) 0.0417(18) 0.0106(14) 0.0042(14) 0.0221(12)
C2 0.0363(14) 0.0318(13) 0.0391(19) 0.0060(13) 0.0000(13) 0.0171(12)
C3 0.0318(13) 0.0306(17) 0.043(3) 0.0078(18) 0.0039(9) 0.0153(9)
C4 0.0407(15) 0.076(3) 0.094(4) -0.015(4) -0.0075(18) 0.0382(16)
C5 0.0376(15) 0.040(2) 0.043(3) 0.006(2) 0.0029(11) 0.0199(10)
C6 0.0424(17) 0.0421(17) 0.070(3) 0.0141(17) -0.0015(17) 0.0195(14)
C7 0.0322(16) 0.058(2) 0.107(4) 0.020(2) 0.010(2) 0.0174(15)
C8 0.0434(17) 0.083(4) 0.113(5) 0.015(4) 0.0077(19) 0.0417(19)
N1 0.0469(15) 0.0448(13) 0.0532(19) -0.0014(13) 0.0006(13) 0.0287(12)
N2 0.0327(12) 0.0464(19) 0.053(2) -0.0005(19) -0.0003(10) 0.0232(9)
S1 0.0533(5) 0.0414(4) 0.0531(5) 0.0002(4) 0.0002(4) 0.0275(4)
S2 0.0417(4) 0.0385(4) 0.0592(6) -0.0035(4) -0.0056(4) 0.0195(3)
